data_4063360
loop_
_publ_author_name
'Li, Hong-Xi'
'Cheng, Mei-Ling'
'Wang, He-Ming'
'Yang, Xiao-Juan'
'Ren, Zhi-Gang'
'Lang, Jian-Ping'

_publ_section_title
;
 Lanthanide(III) 4,6-Dimethylpyrimidine-2-thionate Complexes as Efficient
 Catalysts for Isocyanate Cyclodimerization
;
_journal_issue 2
_journal_name_full Organometallics
_journal_page_first 208
_journal_page_last 214
_journal_paper_doi 10.1021/om100671s
_journal_volume 30
_journal_year 2011
_chemical_formula_moiety 'C24 H28 N8 S4 Sm Li '
_chemical_formula_sum 'C24 H28 Li N8 S4 Sm'
_chemical_formula_weight 714.12
_chemical_name_systematic
; 
 ? 
;
_space_group_IT_number 82
_symmetry_cell_setting tetragonal
_symmetry_space_group_name_Hall 'I -4'
_symmetry_space_group_name_H-M 'I -4'
_atom_sites_solution_hydrogens geom
_atom_sites_solution_primary direct
_atom_sites_solution_secondary difmap
_audit_creation_method SHELXL-97
_cell_angle_alpha 90.00
_cell_angle_beta 90.00
_cell_angle_gamma 90.00
_cell_formula_units_Z 2
_cell_length_a 10.8371(15)
_cell_length_b 10.8371(15)
_cell_length_c 13.748(3)
_cell_measurement_reflns_used 3651
_cell_measurement_temperature 193(2)
_cell_measurement_theta_max 25.3491
_cell_measurement_theta_min 3.7592
_cell_volume 1614.6(5)
_computing_cell_refinement CrystalClear
_computing_data_collection CrystalClear
_computing_data_reduction CrystalStructure
_computing_molecular_graphics 'sheltl-97 (Sheldrick, 1997)'
_computing_publication_material 'SHELXL-97 (Sheldrick, 1997)'
_computing_structure_refinement 'SHELXL-97 (Sheldrick, 1997)'
_computing_structure_solution 'SHELXS-97 (Sheldrick, 1990)'
_diffrn_ambient_temperature 193(2)
_diffrn_detector_area_resol_mean 7.31
_diffrn_measured_fraction_theta_full 0.996
_diffrn_measured_fraction_theta_max 0.996
_diffrn_measurement_device_type 'Rigaku Mercury'
_diffrn_measurement_method \w
_diffrn_radiation_monochromator graphite
_diffrn_radiation_source 'fine-focus sealed tube'
_diffrn_radiation_type MoK\a
_diffrn_radiation_wavelength 0.71073
_diffrn_reflns_av_R_equivalents 0.0352
_diffrn_reflns_av_sigmaI/netI 0.0341
_diffrn_reflns_limit_h_max 13
_diffrn_reflns_limit_h_min -13
_diffrn_reflns_limit_k_max 13
_diffrn_reflns_limit_k_min -11
_diffrn_reflns_limit_l_max 16
_diffrn_reflns_limit_l_min -16
_diffrn_reflns_number 7887
_diffrn_reflns_theta_full 25.34
_diffrn_reflns_theta_max 25.34
_diffrn_reflns_theta_min 3.76
_exptl_absorpt_coefficient_mu 2.103
_exptl_absorpt_correction_T_max 0.6778
_exptl_absorpt_correction_T_min 0.5012
_exptl_absorpt_correction_type multi-scan
_exptl_absorpt_process_details 'Jacobson, R. (1998) Private communication'
_exptl_crystal_colour Colorless
_exptl_crystal_density_diffrn 1.469
_exptl_crystal_density_method 'not measured'
_exptl_crystal_description Block
_exptl_crystal_F_000 714
_exptl_crystal_size_max 0.38
_exptl_crystal_size_mid 0.34
_exptl_crystal_size_min 0.20
_platon_squeeze_details
;
;
_refine_diff_density_max 0.504
_refine_diff_density_min -0.322
_refine_diff_density_rms 0.074
_refine_ls_abs_structure_details 'Flack H D (1983), Acta Cryst. A39, 876-881'
_refine_ls_abs_structure_Flack -0.017(18)
_refine_ls_extinction_method none
_refine_ls_goodness_of_fit_ref 1.146
_refine_ls_hydrogen_treatment constr
_refine_ls_matrix_type full
_refine_ls_number_parameters 88
_refine_ls_number_reflns 1492
_refine_ls_number_restraints 0
_refine_ls_restrained_S_all 1.146
_refine_ls_R_factor_all 0.0232
_refine_ls_R_factor_gt 0.0231
_refine_ls_shift/su_max 0.000
_refine_ls_shift/su_mean 0.000
_refine_ls_structure_factor_coef Fsqd
_refine_ls_weighting_details 'calc w=1/[\s^2^(Fo^2^)+(0.0384P)^2^+0.0000P] where P=(Fo^2^+2Fc^2^)/3'
_refine_ls_weighting_scheme calc
_refine_ls_wR_factor_gt 0.0673
_refine_ls_wR_factor_ref 0.0673
_reflns_number_gt 1490
_reflns_number_total 1492
_reflns_threshold_expression >2sigma(I)
_cod_data_source_file om100671s_si_002.cif
_cod_data_source_block Li[Sm(dmpymt)4]
_cod_original_cell_volume 1614.6(4)
_cod_original_formula_sum 'C24 H28 N8 S4 Sm Li '
_cod_database_code 4063360

loop_
_symmetry_equiv_pos_as_xyz
'x, y, z'
'-x, -y, z'
'y, -x, -z'
'-y, x, -z'
'x+1/2, y+1/2, z+1/2'
'-x+1/2, -y+1/2, z+1/2'
'y+1/2, -x+1/2, -z+1/2'
'-y+1/2, x+1/2, -z+1/2'

loop_
_atom_site_label
_atom_site_type_symbol
_atom_site_fract_x
_atom_site_fract_y
_atom_site_fract_z
_atom_site_U_iso_or_equiv
_atom_site_adp_type
_atom_site_occupancy
_atom_site_symmetry_multiplicity
_atom_site_calc_flag
_atom_site_refinement_flags
_atom_site_disorder_assembly
_atom_site_disorder_group
Sm1 Sm 0.5000 0.0000 0.7500 0.02833(14) Uani 1 4 d S . .
S1 S 0.56970(14) 0.15734(12) 0.59217(9) 0.0461(3) Uani 1 1 d . . .
N2 N 0.5959(4) 0.2181(4) 0.7753(3) 0.0366(13) Uani 1 1 d . . .
N1 N 0.6347(6) 0.3788(6) 0.6588(5) 0.0492(17) Uani 1 1 d . . .
C1 C 0.6039(6) 0.2591(6) 0.6828(6) 0.0377(16) Uani 1 1 d . . .
C2 C 0.6626(7) 0.4545(5) 0.7358(10) 0.064(3) Uani 1 1 d . . .
C3 C 0.6641(8) 0.4175(9) 0.8251(8) 0.062(3) Uani 1 1 d . . .
H3 H 0.6921 0.4704 0.8756 0.074 Uiso 1 1 calc R . .
C4 C 0.6240(7) 0.2987(8) 0.8458(5) 0.0442(17) Uani 1 1 d . . .
C5 C 0.6981(8) 0.5844(6) 0.7053(7) 0.093(3) Uani 1 1 d . . .
H5A H 0.7840 0.5850 0.6829 0.139 Uiso 1 1 calc R . .
H5B H 0.6893 0.6404 0.7608 0.139 Uiso 1 1 calc R . .
H5C H 0.6440 0.6118 0.6523 0.139 Uiso 1 1 calc R . .
C6 C 0.6206(7) 0.2527(7) 0.9501(4) 0.0639(18) Uani 1 1 d . . .
H6A H 0.6574 0.3148 0.9930 0.096 Uiso 1 1 calc R . .
H6B H 0.6675 0.1756 0.9551 0.096 Uiso 1 1 calc R . .
H6C H 0.5349 0.2379 0.9695 0.096 Uiso 1 1 calc R . .
Li1 Li 0.5000 0.5000 0.5000 0.008(2) Uani 1 4 d S . .

loop_
_atom_site_aniso_label
_atom_site_aniso_U_11
_atom_site_aniso_U_22
_atom_site_aniso_U_33
_atom_site_aniso_U_23
_atom_site_aniso_U_13
_atom_site_aniso_U_12
Sm1 0.02836(16) 0.02836(16) 0.0283(2) 0.000 0.000 0.000
S1 0.0684(9) 0.0360(7) 0.0338(7) 0.0024(6) 0.0036(6) -0.0096(6)
N2 0.033(2) 0.033(2) 0.044(4) -0.0066(19) 0.0013(18) -0.0028(16)
N1 0.045(3) 0.031(3) 0.072(4) 0.013(3) -0.008(3) -0.009(3)
C1 0.035(3) 0.024(3) 0.054(5) -0.001(3) -0.006(3) 0.000(3)
C2 0.048(3) 0.031(3) 0.114(9) -0.002(5) -0.011(6) -0.002(2)
C3 0.053(5) 0.048(5) 0.085(6) -0.033(5) -0.013(5) -0.007(4)
C4 0.037(3) 0.045(4) 0.050(4) -0.016(3) 0.005(3) -0.003(3)
C5 0.095(5) 0.032(3) 0.151(9) 0.002(4) -0.037(5) -0.016(3)
C6 0.074(4) 0.073(4) 0.044(3) -0.023(3) -0.002(3) -0.018(3)
Li1 0.007(3) 0.007(3) 0.012(6) 0.000 0.000 0.000

loop_
_atom_type_symbol
_atom_type_description
_atom_type_scat_dispersion_real
_atom_type_scat_dispersion_imag
_atom_type_scat_source
C C 0.0033 0.0016 'International Tables Vol C Tables 4.2.6.8 and 6.1.1.4'
H H 0.0000 0.0000 'International Tables Vol C Tables 4.2.6.8 and 6.1.1.4'
Li Li -0.0003 0.0001 'International Tables Vol C Tables 4.2.6.8 and 6.1.1.4'
N N 0.0061 0.0033 'International Tables Vol C Tables 4.2.6.8 and 6.1.1.4'
S S 0.1246 0.1234 'International Tables Vol C Tables 4.2.6.8 and 6.1.1.4'
Sm Sm -0.1638 3.4418 'International Tables Vol C Tables 4.2.6.8 and 6.1.1.4'

loop_
_geom_angle_atom_site_label_1
_geom_angle_atom_site_label_2
_geom_angle_atom_site_label_3
_geom_angle
_geom_angle_site_symmetry_1
_geom_angle_site_symmetry_3
_geom_angle_publ_flag
N2 Sm1 N2 91.02(2) . 8_546 ?
N2 Sm1 N2 91.02(2) . 7_556 ?
N2 Sm1 N2 164.64(18) 8_546 7_556 ?
N2 Sm1 N2 164.64(18) . 2_655 ?
N2 Sm1 N2 91.02(3) 8_546 2_655 ?
N2 Sm1 N2 91.02(2) 7_556 2_655 ?
N2 Sm1 S1 138.36(10) . 2_655 ?
N2 Sm1 S1 84.09(10) 8_546 2_655 ?
N2 Sm1 S1 84.28(10) 7_556 2_655 ?
N2 Sm1 S1 57.00(10) 2_655 2_655 ?
N2 Sm1 S1 84.28(10) . 7_556 ?
N2 Sm1 S1 138.36(10) 8_546 7_556 ?
N2 Sm1 S1 57.00(10) 7_556 7_556 ?
N2 Sm1 S1 84.09(10) 2_655 7_556 ?
S1 Sm1 S1 125.11(3) 2_655 7_556 ?
N2 Sm1 S1 84.09(10) . 8_546 ?
N2 Sm1 S1 57.00(10) 8_546 8_546 ?
N2 Sm1 S1 138.36(10) 7_556 8_546 ?
N2 Sm1 S1 84.28(10) 2_655 8_546 ?
S1 Sm1 S1 125.11(3) 2_655 8_546 ?
S1 Sm1 S1 81.36(5) 7_556 8_546 ?
N2 Sm1 S1 57.00(10) . . ?
N2 Sm1 S1 84.28(10) 8_546 . ?
N2 Sm1 S1 84.09(10) 7_556 . ?
N2 Sm1 S1 138.36(10) 2_655 . ?
S1 Sm1 S1 81.36(5) 2_655 . ?
S1 Sm1 S1 125.11(3) 7_556 . ?
S1 Sm1 S1 125.11(3) 8_546 . ?
C1 S1 Sm1 83.6(3) . . ?
C4 N2 C1 116.9(6) . . ?
C4 N2 Sm1 141.2(5) . . ?
C1 N2 Sm1 101.4(3) . . ?
C2 N1 C1 115.5(7) . . ?
N2 C1 N1 123.4(6) . . ?
N2 C1 S1 117.5(4) . . ?
N1 C1 S1 119.1(6) . . ?
N1 C2 C3 123.3(7) . . ?
N1 C2 C5 113.4(10) . . ?
C3 C2 C5 123.2(9) . . ?
C2 C3 C4 118.6(8) . . ?
C2 C3 H3 120.7 . . ?
C4 C3 H3 120.7 . . ?
N2 C4 C3 121.9(8) . . ?
N2 C4 C6 117.6(7) . . ?
C3 C4 C6 120.3(7) . . ?
C2 C5 H5A 109.5 . . ?
C2 C5 H5B 109.5 . . ?
H5A C5 H5B 109.5 . . ?
C2 C5 H5C 109.5 . . ?
H5A C5 H5C 109.5 . . ?
H5B C5 H5C 109.5 . . ?
C4 C6 H6A 109.5 . . ?
C4 C6 H6B 109.5 . . ?
H6A C6 H6B 109.5 . . ?
C4 C6 H6C 109.5 . . ?
H6A C6 H6C 109.5 . . ?
H6B C6 H6C 109.5 . . ?

loop_
_geom_bond_atom_site_label_1
_geom_bond_atom_site_label_2
_geom_bond_distance
_geom_bond_site_symmetry_2
_geom_bond_publ_flag
Sm1 N2 2.605(5) . ?
Sm1 N2 2.605(4) 8_546 ?
Sm1 N2 2.605(4) 7_556 ?
Sm1 N2 2.605(5) 2_655 ?
Sm1 S1 2.8611(13) 2_655 ?
Sm1 S1 2.8611(13) 7_556 ?
Sm1 S1 2.8611(13) 8_546 ?
Sm1 S1 2.8611(13) . ?
S1 C1 1.705(7) . ?
N2 C4 1.339(8) . ?
N2 C1 1.351(9) . ?
N1 C2 1.373(13) . ?
N1 C1 1.379(8) . ?
C2 C3 1.293(16) . ?
C2 C5 1.519(10) . ?
C3 C4 1.388(12) . ?
C3 H3 0.9500 . ?
C4 C6 1.519(10) . ?
C5 H5A 0.9800 . ?
C5 H5B 0.9800 . ?
C5 H5C 0.9800 . ?
C6 H6A 0.9800 . ?
C6 H6B 0.9800 . ?
C6 H6C 0.9800 . ?

loop_
_platon_squeeze_void_nr
_platon_squeeze_void_average_x
_platon_squeeze_void_average_y
_platon_squeeze_void_average_z
_platon_squeeze_void_volume
_platon_squeeze_void_count_electrons
1 0.000 0.000 0.500 9.9 3.4
2 0.000 0.500 0.750 78.6 5.7
3 0.500 0.000 0.250 78.6 5.7
4 0.500 0.500 0.000 9.9 3.4
